data_4068335
loop_
_publ_author_name
'Buschhaus, Miriam S. A.'
'Semiao, Christopher J.'
'Legzdins, Peter'

_publ_section_title
;
 Reactions of Two Cp*W(NO) Complexes with Heterocyclic Olefins
;
_journal_issue 4
_journal_name_full Organometallics
_journal_page_first 1122
_journal_paper_doi 10.1021/om800724d
_journal_volume 28
_journal_year 2009
_chemical_formula_moiety 'C23 H29 N O2 W'
_chemical_formula_sum 'C23 H29 N O2 W'
_chemical_formula_weight 535.32
_chemical_name_systematic
;
 ?
;
_space_group_IT_number 14
_symmetry_cell_setting monoclinic
_symmetry_space_group_name_Hall '-P 2ybc'
_symmetry_space_group_name_H-M 'P 1 21/c 1'
_atom_sites_solution_hydrogens geom
_atom_sites_solution_primary direct
_atom_sites_solution_secondary difmap
_audit_creation_method SHELXL-97
_cell_angle_alpha 90.00
_cell_angle_beta 92.221(6)
_cell_angle_gamma 90.00
_cell_formula_units_Z 4
_cell_length_a 8.4925(14)
_cell_length_b 11.8334(16)
_cell_length_c 20.376(3)
_cell_measurement_temperature 173(2)
_cell_measurement_theta_max 28.0
_cell_measurement_theta_min 2.0
_cell_volume 2046.2(5)
_computing_structure_refinement 'SHELXL-97 (Sheldrick, 1997)'
_diffrn_ambient_temperature 173(2)
_diffrn_measured_fraction_theta_full 0.981
_diffrn_measured_fraction_theta_max 0.981
_diffrn_radiation_monochromator graphite
_diffrn_radiation_source 'fine-focus sealed tube'
_diffrn_radiation_type MoK\a
_diffrn_radiation_wavelength 0.71073
_diffrn_reflns_av_R_equivalents 0.0279
_diffrn_reflns_av_sigmaI/netI 0.0189
_diffrn_reflns_limit_h_max 9
_diffrn_reflns_limit_h_min -11
_diffrn_reflns_limit_k_max 15
_diffrn_reflns_limit_k_min -15
_diffrn_reflns_limit_l_max 26
_diffrn_reflns_limit_l_min -26
_diffrn_reflns_number 28872
_diffrn_reflns_theta_full 28.04
_diffrn_reflns_theta_max 28.04
_diffrn_reflns_theta_min 1.99
_exptl_absorpt_coefficient_mu 5.663
_exptl_absorpt_correction_T_max 0.322
_exptl_absorpt_correction_T_min 0.191
_exptl_absorpt_correction_type multi-scan
_exptl_crystal_colour orange
_exptl_crystal_density_diffrn 1.738
_exptl_crystal_density_method 'not measured'
_exptl_crystal_description prism
_exptl_crystal_F_000 1056
_exptl_crystal_size_max 0.53
_exptl_crystal_size_mid 0.25
_exptl_crystal_size_min 0.20
_refine_diff_density_max 1.173
_refine_diff_density_min -0.943
_refine_diff_density_rms 0.092
_refine_ls_extinction_method none
_refine_ls_goodness_of_fit_ref 1.097
_refine_ls_hydrogen_treatment mixed
_refine_ls_matrix_type full
_refine_ls_number_parameters 269
_refine_ls_number_reflns 4876
_refine_ls_number_restraints 0
_refine_ls_restrained_S_all 1.097
_refine_ls_R_factor_all 0.0238
_refine_ls_R_factor_gt 0.0166
_refine_ls_shift/su_max 0.003
_refine_ls_shift/su_mean 0.000
_refine_ls_structure_factor_coef Fsqd
_refine_ls_weighting_details 'calc w=1/[\s^2^(Fo^2^)+(0.0133P)^2^+2.5721P] where P=(Fo^2^+2Fc^2^)/3'
_refine_ls_weighting_scheme calc
_refine_ls_wR_factor_gt 0.0366
_refine_ls_wR_factor_ref 0.0407
_reflns_number_gt 4293
_reflns_number_total 4876
_reflns_threshold_expression >2sigma(I)
_cod_data_source_file om800724d_si_002.cif
_cod_data_source_block pl327
_cod_depositor_comments
;
The following automatic conversions were performed:

'_symmetry_cell_setting' value 'Monoclinic' changed to 'monoclinic'
according to /home/saulius/struct/CIF-dictionaries/cif_core.dic
dictionary named 'cif_core.dic' version 2.4.2 from
2011-04-26.

'_exptl_absorpt_correction_type' value 'Multi-scan'
changed to 'multi-scan' according to
/home/saulius/struct/CIF-dictionaries/cif_core.dic dictionary named
'cif_core.dic' version 2.4.2 from 2011-04-26.

Automatic conversion script
Id: cif_fix_values 1715 2011-07-08 13:25:40Z adriana 
;
_cod_original_sg_symbol_H-M P21/c
_cod_database_code 4068335

loop_
_symmetry_equiv_pos_as_xyz
'x, y, z'
'-x, y+1/2, -z+1/2'
'-x, -y, -z'
'x, -y-1/2, z-1/2'

loop_
_atom_site_label
_atom_site_type_symbol
_atom_site_fract_x
_atom_site_fract_y
_atom_site_fract_z
_atom_site_U_iso_or_equiv
_atom_site_adp_type
_atom_site_occupancy
_atom_site_symmetry_multiplicity
_atom_site_calc_flag
_atom_site_refinement_flags
W1 W 1.981392(11) 0.140894(8) 0.197056(4) 0.01672(3) Uani 1 1 d .
O2 O 1.9342(2) 0.04935(15) 0.27741(8) 0.0231(4) Uani 1 1 d .
O1 O 2.1963(3) -0.02912(17) 0.14062(10) 0.0357(5) Uani 1 1 d .
N1 N 2.1185(3) 0.03961(18) 0.17001(10) 0.0231(4) Uani 1 1 d .
C1 C 1.8942(3) 0.1080(2) 0.33393(13) 0.0280(6) Uani 1 1 d .
H1A H 1.8791 0.0541 0.3703 0.034 Uiso 1 1 calc R
H1B H 1.7943 0.1496 0.3256 0.034 Uiso 1 1 calc R
C3 C 2.0560(3) 0.2548(2) 0.29209(13) 0.0244(5) Uani 1 1 d .
C9 C 2.4819(3) 0.1840(3) 0.02606(13) 0.0285(6) Uani 1 1 d .
H9 H 2.4718 0.1304 0.0604 0.034 Uiso 1 1 calc R
C14 C 1.7289(3) 0.2332(2) 0.17995(13) 0.0274(6) Uani 1 1 d .
C5 C 2.1650(3) 0.2799(2) 0.18569(12) 0.0229(5) Uani 1 1 d .
C8 C 2.4056(3) 0.2873(2) 0.02994(13) 0.0266(6) Uani 1 1 d .
C16 C 1.7899(3) 0.0713(2) 0.12408(12) 0.0224(5) Uani 1 1 d .
C10 C 2.5721(3) 0.1577(3) -0.02669(15) 0.0326(6) Uani 1 1 d .
H10 H 2.6243 0.0868 -0.0281 0.039 Uiso 1 1 calc R
C4 C 2.1800(3) 0.2390(2) 0.25217(13) 0.0238(5) Uani 1 1 d .
C7 C 2.3049(3) 0.3171(2) 0.08388(14) 0.0270(6) Uani 1 1 d .
C13 C 2.4220(4) 0.3622(3) -0.02151(17) 0.0441(8) Uani 1 1 d .
H13 H 2.3700 0.4332 -0.0205 0.053 Uiso 1 1 calc R
C11 C 2.5868(4) 0.2331(3) -0.07706(16) 0.0418(8) Uani 1 1 d .
H11 H 2.6480 0.2145 -0.1136 0.050 Uiso 1 1 calc R
C18 C 1.8270(3) 0.2629(2) 0.12741(13) 0.0261(6) Uani 1 1 d .
C22 C 1.9611(4) 0.1544(3) 0.03301(13) 0.0352(7) Uani 1 1 d .
H22A H 1.8902 0.1438 -0.0056 0.053 Uiso 1 1 calc R
H22B H 2.0329 0.0898 0.0373 0.053 Uiso 1 1 calc R
H22C H 2.0222 0.2239 0.0279 0.053 Uiso 1 1 calc R
C6 C 2.2816(3) 0.2560(2) 0.13729(13) 0.0247(5) Uani 1 1 d .
C17 C 1.8659(3) 0.1632(2) 0.09340(12) 0.0233(5) Uani 1 1 d .
C20 C 1.6030(4) 0.0453(3) 0.21933(15) 0.0385(7) Uani 1 1 d .
H20A H 1.5635 0.0923 0.2547 0.058 Uiso 1 1 calc R
H20B H 1.6651 -0.0173 0.2383 0.058 Uiso 1 1 calc R
H20C H 1.5140 0.0150 0.1928 0.058 Uiso 1 1 calc R
C21 C 1.7893(4) -0.0480(2) 0.10005(15) 0.0336(7) Uani 1 1 d .
H21A H 1.7481 -0.0977 0.1339 0.050 Uiso 1 1 calc R
H21B H 1.8970 -0.0709 0.0906 0.050 Uiso 1 1 calc R
H21C H 1.7223 -0.0538 0.0599 0.050 Uiso 1 1 calc R
C19 C 1.6497(4) 0.3169(3) 0.22302(17) 0.0452(9) Uani 1 1 d .
H19A H 1.5626 0.3532 0.1981 0.068 Uiso 1 1 calc R
H19B H 1.7261 0.3744 0.2379 0.068 Uiso 1 1 calc R
H19C H 1.6087 0.2778 0.2612 0.068 Uiso 1 1 calc R
C15 C 1.7046(3) 0.1152(2) 0.17685(13) 0.0248(6) Uani 1 1 d .
C2 C 2.0265(4) 0.1909(3) 0.35281(13) 0.0316(6) Uani 1 1 d .
H2A H 1.9937 0.2425 0.3880 0.038 Uiso 1 1 calc R
H2B H 2.1225 0.1499 0.3683 0.038 Uiso 1 1 calc R
C23 C 1.8589(4) 0.3812(3) 0.10616(18) 0.0437(8) Uani 1 1 d .
H23A H 1.9513 0.3821 0.0788 0.066 Uiso 1 1 calc R
H23B H 1.8789 0.4288 0.1449 0.066 Uiso 1 1 calc R
H23C H 1.7672 0.4103 0.0808 0.066 Uiso 1 1 calc R
C12 C 2.5125(5) 0.3358(3) -0.07427(19) 0.0554(11) Uani 1 1 d .
H12 H 2.5233 0.3889 -0.1088 0.067 Uiso 1 1 calc R
H5 H 2.115(3) 0.350(2) 0.1815(13) 0.018(7) Uiso 1 1 d .
H6 H 2.338(4) 0.188(3) 0.1446(15) 0.030(8) Uiso 1 1 d .
H3 H 1.997(3) 0.309(3) 0.2832(13) 0.018(7) Uiso 1 1 d .
H7 H 2.246(4) 0.385(3) 0.0760(14) 0.027(8) Uiso 1 1 d .
H4 H 2.261(4) 0.189(3) 0.2663(15) 0.031(8) Uiso 1 1 d .

loop_
_atom_site_aniso_label
_atom_site_aniso_U_11
_atom_site_aniso_U_22
_atom_site_aniso_U_33
_atom_site_aniso_U_23
_atom_site_aniso_U_13
_atom_site_aniso_U_12
W1 0.01752(5) 0.01670(5) 0.01599(5) -0.00133(4) 0.00115(3) 0.00173(4)
O2 0.0302(10) 0.0210(9) 0.0184(8) 0.0005(7) 0.0031(7) 0.0010(7)
O1 0.0382(12) 0.0310(11) 0.0388(11) -0.0061(9) 0.0115(9) 0.0139(9)
N1 0.0229(11) 0.0230(11) 0.0233(11) 0.0000(9) 0.0017(8) 0.0018(9)
C1 0.0313(15) 0.0302(14) 0.0228(13) 0.0009(11) 0.0061(11) 0.0025(11)
C3 0.0271(14) 0.0239(14) 0.0221(13) -0.0056(10) -0.0012(10) -0.0002(11)
C9 0.0274(14) 0.0315(15) 0.0265(13) 0.0029(11) 0.0002(11) -0.0005(12)
C14 0.0223(13) 0.0320(15) 0.0274(13) -0.0068(11) -0.0048(10) 0.0084(11)
C5 0.0211(13) 0.0233(13) 0.0242(13) 0.0000(10) 0.0014(9) -0.0004(10)
C8 0.0224(13) 0.0292(14) 0.0283(13) 0.0032(11) 0.0030(10) -0.0014(11)
C16 0.0210(12) 0.0237(13) 0.0222(12) 0.0000(10) -0.0043(9) -0.0005(10)
C10 0.0254(15) 0.0353(17) 0.0373(16) -0.0034(13) 0.0038(11) 0.0019(12)
C4 0.0232(13) 0.0235(13) 0.0245(13) -0.0027(10) -0.0027(10) -0.0035(11)
C7 0.0233(14) 0.0269(14) 0.0310(14) 0.0021(11) 0.0036(10) 0.0004(11)
C13 0.050(2) 0.0388(18) 0.0451(18) 0.0164(15) 0.0195(15) 0.0123(16)
C11 0.0404(19) 0.047(2) 0.0391(17) 0.0020(15) 0.0182(14) 0.0001(15)
C18 0.0251(14) 0.0238(13) 0.0288(13) 0.0014(11) -0.0087(10) 0.0004(11)
C22 0.0349(17) 0.0492(19) 0.0216(13) 0.0018(12) 0.0034(11) -0.0056(14)
C6 0.0181(13) 0.0272(14) 0.0289(13) -0.0003(11) 0.0009(10) -0.0018(10)
C17 0.0233(13) 0.0265(14) 0.0196(12) 0.0013(10) -0.0039(9) -0.0003(10)
C20 0.0249(15) 0.057(2) 0.0344(16) 0.0076(14) 0.0041(12) -0.0053(14)
C21 0.0409(17) 0.0240(14) 0.0350(15) -0.0053(12) -0.0084(13) -0.0034(12)
C19 0.0373(18) 0.052(2) 0.0453(19) -0.0190(16) -0.0072(14) 0.0228(16)
C15 0.0162(12) 0.0348(15) 0.0235(12) 0.0006(11) 0.0000(9) 0.0012(10)
C2 0.0418(17) 0.0329(15) 0.0203(13) -0.0056(11) 0.0030(11) 0.0003(13)
C23 0.048(2) 0.0249(16) 0.056(2) 0.0105(14) -0.0200(16) -0.0009(14)
C12 0.066(3) 0.054(2) 0.049(2) 0.0222(17) 0.0315(19) 0.0107(19)

loop_
_atom_type_symbol
_atom_type_description
_atom_type_scat_dispersion_real
_atom_type_scat_dispersion_imag
_atom_type_scat_source
C C 0.0033 0.0016 'International Tables Vol C Tables 4.2.6.8 and 6.1.1.4'
H H 0.0000 0.0000 'International Tables Vol C Tables 4.2.6.8 and 6.1.1.4'
N N 0.0061 0.0033 'International Tables Vol C Tables 4.2.6.8 and 6.1.1.4'
O O 0.0106 0.0060 'International Tables Vol C Tables 4.2.6.8 and 6.1.1.4'
W W -0.8490 6.8722 'International Tables Vol C Tables 4.2.6.8 and 6.1.1.4'

loop_
_geom_angle_atom_site_label_1
_geom_angle_atom_site_label_2
_geom_angle_atom_site_label_3
_geom_angle
N1 W1 O2 92.45(9)
N1 W1 C5 89.77(10)
O2 W1 C5 128.83(8)
N1 W1 C4 90.84(10)
O2 W1 C4 92.27(9)
C5 W1 C4 36.57(9)
N1 W1 C17 93.10(10)
O2 W1 C17 135.53(8)
C5 W1 C17 95.29(9)
C4 W1 C17 131.70(9)
N1 W1 C16 90.77(10)
O2 W1 C16 100.02(8)
C5 W1 C16 131.08(9)
C4 W1 C16 167.53(9)
C17 W1 C16 35.85(9)
N1 W1 C18 125.27(10)
O2 W1 C18 133.43(9)
C5 W1 C18 82.25(9)
C4 W1 C18 111.14(10)
C17 W1 C18 35.03(9)
C16 W1 C18 58.38(9)
N1 W1 C15 120.92(10)
O2 W1 C15 81.17(8)
C5 W1 C15 138.13(10)
C4 W1 C15 147.64(10)
C17 W1 C15 58.46(9)
C16 W1 C15 35.06(9)
C18 W1 C15 57.28(9)
N1 W1 C14 148.12(9)
O2 W1 C14 99.01(9)
C5 W1 C14 105.37(10)
C4 W1 C14 118.09(10)
C17 W1 C14 58.26(9)
C16 W1 C14 58.06(9)
C18 W1 C14 34.54(10)
C15 W1 C14 34.14(9)
N1 W1 C3 118.00(10)
O2 W1 C3 72.77(9)
C5 W1 C3 61.47(9)
C4 W1 C3 33.53(9)
C17 W1 C3 139.10(10)
C16 W1 C3 150.18(10)
C18 W1 C3 105.06(10)
C15 W1 C3 115.68(9)
C14 W1 C3 93.84(9)
C1 O2 W1 117.69(16)
O1 N1 W1 167.9(2)
O2 C1 C2 109.0(2)
C4 C3 C2 125.9(3)
C4 C3 W1 68.42(15)
C2 C3 W1 109.70(18)
C10 C9 C8 121.2(3)
C15 C14 C18 107.4(2)
C15 C14 C19 127.7(3)
C18 C14 C19 124.4(3)
C15 C14 W1 71.78(15)
C18 C14 W1 71.29(15)
C19 C14 W1 128.97(19)
C4 C5 C6 122.4(2)
C4 C5 W1 72.43(15)
C6 C5 W1 114.52(18)
C13 C8 C9 117.4(3)
C13 C8 C7 119.6(3)
C9 C8 C7 122.9(3)
C15 C16 C17 107.9(2)
C15 C16 C21 126.8(3)
C17 C16 C21 125.1(2)
C15 C16 W1 75.46(15)
C17 C16 W1 71.96(14)
C21 C16 W1 122.74(18)
C11 C10 C9 120.4(3)
C3 C4 C5 118.1(3)
C3 C4 W1 78.05(16)
C5 C4 W1 71.00(14)
C6 C7 C8 126.5(3)
C12 C13 C8 121.4(3)
C10 C11 C12 119.4(3)
C17 C18 C14 108.4(2)
C17 C18 C23 126.3(3)
C14 C18 C23 124.5(3)
C17 C18 W1 69.67(14)
C14 C18 W1 74.17(15)
C23 C18 W1 129.8(2)
C7 C6 C5 125.3(3)
C18 C17 C16 107.7(2)
C18 C17 C22 127.1(3)
C16 C17 C22 125.1(3)
C18 C17 W1 75.30(15)
C16 C17 W1 72.19(14)
C22 C17 W1 121.23(19)
C14 C15 C16 108.6(2)
C14 C15 C20 127.4(3)
C16 C15 C20 124.0(3)
C14 C15 W1 74.08(15)
C16 C15 W1 69.48(14)
C20 C15 W1 123.80(19)
C3 C2 C1 105.3(2)
C11 C12 C13 120.2(3)

loop_
_geom_bond_atom_site_label_1
_geom_bond_atom_site_label_2
_geom_bond_distance
W1 N1 1.774(2)
W1 O2 2.0163(17)
W1 C5 2.284(3)
W1 C4 2.303(3)
W1 C17 2.309(2)
W1 C16 2.312(2)
W1 C18 2.382(3)
W1 C15 2.390(3)
W1 C14 2.419(3)
W1 C3 2.423(3)
O2 C1 1.398(3)
O1 N1 1.219(3)
C1 C2 1.530(4)
C3 C4 1.368(4)
C3 C2 1.479(4)
C9 C10 1.379(4)
C9 C8 1.387(4)
C14 C15 1.412(4)
C14 C18 1.426(4)
C14 C19 1.500(4)
C5 C4 1.439(4)
C5 C6 1.452(4)
C8 C13 1.384(4)
C8 C7 1.462(4)
C16 C15 1.418(4)
C16 C17 1.422(4)
C16 C21 1.494(4)
C10 C11 1.369(4)
C7 C6 1.328(4)
C13 C12 1.381(5)
C11 C12 1.371(5)
C18 C17 1.414(4)
C18 C23 1.493(4)
C22 C17 1.502(4)
C20 C15 1.496(4)

loop_
_geom_torsion_atom_site_label_1
_geom_torsion_atom_site_label_2
_geom_torsion_atom_site_label_3
_geom_torsion_atom_site_label_4
_geom_torsion
N1 W1 O2 C1 148.61(19)
C5 W1 O2 C1 56.9(2)
C4 W1 O2 C1 57.66(19)
C17 W1 O2 C1 -114.5(2)
C16 W1 O2 C1 -120.18(19)
C18 W1 O2 C1 -64.6(2)
C15 W1 O2 C1 -90.48(19)
C14 W1 O2 C1 -61.24(19)
C3 W1 O2 C1 30.00(19)
O2 W1 N1 O1 127.5(10)
C5 W1 N1 O1 -103.7(10)
C4 W1 N1 O1 -140.2(10)
C17 W1 N1 O1 -8.4(10)
C16 W1 N1 O1 27.4(10)
C18 W1 N1 O1 -23.4(10)
C15 W1 N1 O1 46.3(10)
C14 W1 N1 O1 16.0(11)
C3 W1 N1 O1 -160.8(9)
W1 O2 C1 C2 -56.8(3)
N1 W1 C3 C4 39.4(2)
O2 W1 C3 C4 122.88(18)
C5 W1 C3 C4 -33.44(17)
C17 W1 C3 C4 -95.6(2)
C16 W1 C3 C4 -157.19(19)
C18 W1 C3 C4 -105.67(18)
C15 W1 C3 C4 -166.22(16)
C14 W1 C3 C4 -138.86(18)
N1 W1 C3 C2 -82.5(2)
O2 W1 C3 C2 0.97(19)
C5 W1 C3 C2 -155.4(2)
C4 W1 C3 C2 -121.9(3)
C17 W1 C3 C2 142.51(19)
C16 W1 C3 C2 80.9(3)
C18 W1 C3 C2 132.4(2)
C15 W1 C3 C2 71.9(2)
C14 W1 C3 C2 99.2(2)
N1 W1 C14 C15 50.4(3)
O2 W1 C14 C15 -59.29(16)
C5 W1 C14 C15 166.12(15)
C4 W1 C14 C15 -156.76(15)
C17 W1 C14 C15 79.42(16)
C16 W1 C14 C15 36.94(15)
C18 W1 C14 C15 116.4(2)
C3 W1 C14 C15 -132.44(16)
N1 W1 C14 C18 -66.0(3)
O2 W1 C14 C18 -175.64(15)
C5 W1 C14 C18 49.77(17)
C4 W1 C14 C18 86.89(17)
C17 W1 C14 C18 -36.93(15)
C16 W1 C14 C18 -79.41(17)
C15 W1 C14 C18 -116.4(2)
C3 W1 C14 C18 111.21(16)
N1 W1 C14 C19 174.5(3)
O2 W1 C14 C19 64.9(3)
C5 W1 C14 C19 -69.7(3)
C4 W1 C14 C19 -32.6(3)
C17 W1 C14 C19 -156.4(3)
C16 W1 C14 C19 161.1(3)
C18 W1 C14 C19 -119.5(4)
C15 W1 C14 C19 124.1(4)
C3 W1 C14 C19 -8.3(3)
N1 W1 C5 C4 -91.72(16)
O2 W1 C5 C4 1.2(2)
C17 W1 C5 C4 175.19(16)
C16 W1 C5 C4 177.46(15)
C18 W1 C5 C4 142.60(17)
C15 W1 C5 C4 128.33(17)
C14 W1 C5 C4 116.69(16)
C3 W1 C5 C4 30.73(15)
N1 W1 C5 C6 26.5(2)
O2 W1 C5 C6 119.51(19)
C4 W1 C5 C6 118.3(3)
C17 W1 C5 C6 -66.5(2)
C16 W1 C5 C6 -64.3(2)
C18 W1 C5 C6 -99.1(2)
C15 W1 C5 C6 -113.4(2)
C14 W1 C5 C6 -125.04(19)
C3 W1 C5 C6 149.0(2)
C10 C9 C8 C13 0.7(4)
C10 C9 C8 C7 178.0(3)
N1 W1 C16 C15 151.10(16)
O2 W1 C16 C15 58.47(16)
C5 W1 C16 C15 -118.54(17)
C4 W1 C16 C15 -111.5(4)
C17 W1 C16 C15 -114.7(2)
C18 W1 C16 C15 -76.85(17)
C14 W1 C16 C15 -35.96(15)
C3 W1 C16 C15 -14.3(3)
N1 W1 C16 C17 -94.22(16)
O2 W1 C16 C17 173.15(15)
C5 W1 C16 C17 -3.9(2)
C4 W1 C16 C17 3.2(5)
C18 W1 C16 C17 37.83(15)
C15 W1 C16 C17 114.7(2)
C14 W1 C16 C17 78.72(17)
C3 W1 C16 C17 100.4(2)
N1 W1 C16 C21 26.4(2)
O2 W1 C16 C21 -66.2(2)
C5 W1 C16 C21 116.8(2)
C4 W1 C16 C21 123.8(4)
C17 W1 C16 C21 120.6(3)
C18 W1 C16 C21 158.5(3)
C15 W1 C16 C21 -124.7(3)
C14 W1 C16 C21 -160.7(3)
C3 W1 C16 C21 -139.0(2)
C8 C9 C10 C11 -0.7(5)
C2 C3 C4 C5 159.9(3)
W1 C3 C4 C5 60.6(2)
C2 C3 C4 W1 99.3(3)
C6 C5 C4 C3 -172.7(3)
W1 C5 C4 C3 -64.4(2)
C6 C5 C4 W1 -108.3(3)
N1 W1 C4 C3 -145.87(18)
O2 W1 C4 C3 -53.39(17)
C5 W1 C4 C3 125.6(2)
C17 W1 C4 C3 119.22(18)
C16 W1 C4 C3 116.7(4)
C18 W1 C4 C3 85.45(18)
C15 W1 C4 C3 23.6(3)
C14 W1 C4 C3 48.1(2)
N1 W1 C4 C5 88.48(16)
O2 W1 C4 C5 -179.03(16)
C17 W1 C4 C5 -6.4(2)
C16 W1 C4 C5 -8.9(5)
C18 W1 C4 C5 -40.19(18)
C15 W1 C4 C5 -102.0(2)
C14 W1 C4 C5 -77.56(18)
C3 W1 C4 C5 -125.6(2)
C13 C8 C7 C6 -177.7(3)
C9 C8 C7 C6 5.1(5)
C9 C8 C13 C12 -0.8(5)
C7 C8 C13 C12 -178.1(4)
C9 C10 C11 C12 0.7(5)
C15 C14 C18 C17 -1.5(3)
C19 C14 C18 C17 -173.4(3)
W1 C14 C18 C17 61.62(18)
C15 C14 C18 C23 169.2(3)
C19 C14 C18 C23 -2.8(4)
W1 C14 C18 C23 -127.7(3)
C15 C14 C18 W1 -63.12(18)
C19 C14 C18 W1 124.9(3)
N1 W1 C18 C17 26.7(2)
O2 W1 C18 C17 -111.19(17)
C5 W1 C18 C17 110.87(17)
C4 W1 C18 C17 133.70(16)
C16 W1 C18 C17 -38.74(15)
C15 W1 C18 C17 -80.41(17)
C14 W1 C18 C17 -117.1(2)
C3 W1 C18 C17 168.46(16)
N1 W1 C18 C14 143.79(16)
O2 W1 C18 C14 5.9(2)
C5 W1 C18 C14 -132.01(17)
C4 W1 C18 C14 -109.18(16)
C17 W1 C18 C14 117.1(2)
C16 W1 C18 C14 78.38(17)
C15 W1 C18 C14 36.71(15)
C3 W1 C18 C14 -74.42(17)
N1 W1 C18 C23 -94.2(3)
O2 W1 C18 C23 128.0(3)
C5 W1 C18 C23 -10.0(3)
C4 W1 C18 C23 12.9(3)
C17 W1 C18 C23 -120.8(4)
C16 W1 C18 C23 -159.6(3)
C15 W1 C18 C23 158.7(3)
C14 W1 C18 C23 122.0(4)
C3 W1 C18 C23 47.6(3)
C8 C7 C6 C5 -171.1(3)
C4 C5 C6 C7 -157.0(3)
W1 C5 C6 C7 118.9(3)
C14 C18 C17 C16 0.9(3)
C23 C18 C17 C16 -169.5(3)
W1 C18 C17 C16 65.43(17)
C14 C18 C17 C22 177.2(3)
C23 C18 C17 C22 6.8(4)
W1 C18 C17 C22 -118.3(3)
C14 C18 C17 W1 -64.51(18)
C23 C18 C17 W1 125.0(3)
C15 C16 C17 C18 0.0(3)
C21 C16 C17 C18 174.7(2)
W1 C16 C17 C18 -67.51(18)
C15 C16 C17 C22 -176.4(3)
C21 C16 C17 C22 -1.7(4)
W1 C16 C17 C22 116.1(3)
C15 C16 C17 W1 67.52(18)
C21 C16 C17 W1 -117.8(3)
N1 W1 C17 C18 -158.47(17)
O2 W1 C17 C18 104.86(17)
C5 W1 C17 C18 -68.41(17)
C4 W1 C17 C18 -64.6(2)
C16 W1 C17 C18 114.5(2)
C15 W1 C17 C18 76.74(17)
C14 W1 C17 C18 36.40(16)
C3 W1 C17 C18 -17.2(2)
N1 W1 C17 C16 87.02(16)
O2 W1 C17 C16 -9.6(2)
C5 W1 C17 C16 177.08(16)
C4 W1 C17 C16 -179.08(15)
C18 W1 C17 C16 -114.5(2)
C15 W1 C17 C16 -37.77(15)
C14 W1 C17 C16 -78.11(17)
C3 W1 C17 C16 -131.66(17)
N1 W1 C17 C22 -33.7(2)
O2 W1 C17 C22 -130.4(2)
C5 W1 C17 C22 56.4(2)
C4 W1 C17 C22 60.2(3)
C16 W1 C17 C22 -120.7(3)
C18 W1 C17 C22 124.8(3)
C15 W1 C17 C22 -158.5(3)
C14 W1 C17 C22 161.2(3)
C3 W1 C17 C22 107.6(2)
C18 C14 C15 C16 1.5(3)
C19 C14 C15 C16 173.1(3)
W1 C14 C15 C16 -61.30(18)
C18 C14 C15 C20 -176.5(3)
C19 C14 C15 C20 -4.9(5)
W1 C14 C15 C20 120.7(3)
C18 C14 C15 W1 62.80(18)
C19 C14 C15 W1 -125.6(3)
C17 C16 C15 C14 -1.0(3)
C21 C16 C15 C14 -175.5(2)
W1 C16 C15 C14 64.24(19)
C17 C16 C15 C20 177.2(2)
C21 C16 C15 C20 2.6(4)
W1 C16 C15 C20 -117.6(3)
C17 C16 C15 W1 -65.19(17)
C21 C16 C15 W1 120.2(3)
N1 W1 C15 C14 -151.68(15)
O2 W1 C15 C14 120.76(16)
C5 W1 C15 C14 -20.3(2)
C4 W1 C15 C14 40.6(2)
C17 W1 C15 C14 -78.76(17)
C16 W1 C15 C14 -117.4(2)
C18 W1 C15 C14 -37.15(15)
C3 W1 C15 C14 54.79(18)
N1 W1 C15 C16 -34.29(19)
O2 W1 C15 C16 -121.85(16)
C5 W1 C15 C16 97.12(19)
C4 W1 C15 C16 157.96(17)
C17 W1 C15 C16 38.63(15)
C18 W1 C15 C16 80.25(17)
C14 W1 C15 C16 117.4(2)
C3 W1 C15 C16 172.18(15)
N1 W1 C15 C20 83.6(3)
O2 W1 C15 C20 -4.0(2)
C5 W1 C15 C20 -145.0(2)
C4 W1 C15 C20 -84.2(3)
C17 W1 C15 C20 156.5(3)
C16 W1 C15 C20 117.9(3)
C18 W1 C15 C20 -161.9(3)
C14 W1 C15 C20 -124.7(3)
C3 W1 C15 C20 -69.9(3)
C4 C3 C2 C1 -103.5(3)
W1 C3 C2 C1 -26.4(3)
O2 C1 C2 C3 50.8(3)
C10 C11 C12 C13 -0.8(6)
C8 C13 C12 C11 0.9(7)
